data_2231613
loop_
_publ_author_name
'Jenkinson, Sarah F.'
'Parry, Loren L.'
'Wilson, Francis X.'
'Fleet, George W. J.'
'Watkin, David J.'

_publ_section_title
;
 6-Deoxy-3,4-<i>O</i>-isopropylidene-2-<i>C</i>-methyl-<small>L</small>-galactono-1,5-lactone
;
_journal_coeditor_code LH5321
_journal_issue 9
_journal_name_full 'Acta Crystallographica Section E'
_journal_page_first o2531
_journal_page_last o2532
_journal_paper_doi 10.1107/S1600536811034957
_journal_volume 67
_journal_year 2011
_chemical_formula_iupac 'C10 H16 O5'
_chemical_formula_moiety 'C10 H16 O5'
_chemical_formula_sum 'C10 H16 O5'
_chemical_formula_weight 216.23
_chemical_name_systematic
;
6-Deoxy-3,4-<i>O</i>-isopropylidene-2-<i>C</i>-methyl-L-galactono-1,5-lactone
;
_space_group_IT_number 19
_symmetry_cell_setting orthorhombic
_symmetry_space_group_name_Hall 'P 2ac 2ab'
_symmetry_space_group_name_H-M 'P 21 21 21'
_atom_sites_solution_hydrogens geom
_atom_sites_solution_primary direct
_cell_angle_alpha 90
_cell_angle_beta 90
_cell_angle_gamma 90
_cell_formula_units_Z 4
_cell_length_a 6.1132(2)
_cell_length_b 12.2963(4)
_cell_length_c 14.6367(5)
_cell_measurement_reflns_used 1433
_cell_measurement_temperature 150
_cell_measurement_theta_max 27
_cell_measurement_theta_min 5
_cell_volume 1100.24(6)
_computing_cell_refinement 'DENZO/SCALEPACK (Otwinowski & Minor, 1997)'
_computing_data_collection 'COLLECT (Nonius, 2001)'
_computing_data_reduction 'DENZO/SCALEPACK (Otwinowski & Minor, 1997)'
_computing_molecular_graphics 'CAMERON (Watkin <i>et al.</i>, 1996)'
_computing_publication_material 'CRYSTALS (Betteridge <i>et al.</i>, 2003)'
_computing_structure_refinement 'CRYSTALS (Betteridge <i>et al.</i>, 2003)'
_computing_structure_solution 'SIR92 (Altomare <i>et al.</i>, 1994)'
_diffrn_ambient_temperature 150
_diffrn_measured_fraction_theta_full 0.990
_diffrn_measured_fraction_theta_max 0.990
_diffrn_measurement_device Area
_diffrn_measurement_device_type 'Nonius KappaCCD'
_diffrn_measurement_method \w
_diffrn_radiation_monochromator graphite
_diffrn_radiation_type 'Mo K\a'
_diffrn_radiation_wavelength 0.71073
_diffrn_reflns_av_R_equivalents 0.067
_diffrn_reflns_limit_h_max 7
_diffrn_reflns_limit_h_min -7
_diffrn_reflns_limit_k_max 15
_diffrn_reflns_limit_k_min -15
_diffrn_reflns_limit_l_max 19
_diffrn_reflns_limit_l_min -18
_diffrn_reflns_number 8628
_diffrn_reflns_theta_full 27.473
_diffrn_reflns_theta_max 27.473
_diffrn_reflns_theta_min 5.166
_diffrn_standards_number 0
_exptl_absorpt_coefficient_mu 0.105
_exptl_absorpt_correction_T_max 1.00
_exptl_absorpt_correction_T_min 0.95
_exptl_absorpt_correction_type multi-scan
_exptl_absorpt_process_details '(DENZO/SCALEPACK; Otwinowski & Minor, 1997)'
_exptl_crystal_colour colourless
_exptl_crystal_density_diffrn 1.305
_exptl_crystal_density_method 'not measured'
_exptl_crystal_description plate
_exptl_crystal_F_000 464
_exptl_crystal_size_max 0.20
_exptl_crystal_size_mid 0.20
_exptl_crystal_size_min 0.04
_refine_diff_density_max 0.40
_refine_diff_density_min -0.29
_refine_ls_extinction_method None
_refine_ls_goodness_of_fit_ref 0.8894
_refine_ls_hydrogen_treatment constr
_refine_ls_matrix_type full
_refine_ls_number_parameters 136
_refine_ls_number_reflns 1454
_refine_ls_number_restraints 0
_refine_ls_R_factor_all 0.0566
_refine_ls_R_factor_gt 0.0380
_refine_ls_shift/su_max 0.000259
_refine_ls_structure_factor_coef Fsqd
_refine_ls_weighting_details
;
Method= Modified Sheldrick
w=1/[\s^2^(F^2^) + (0.06P)^2^ + 0.14P],
where P=[max(Fo^2^,0) + 2Fc^2^]/3
;
_refine_ls_weighting_scheme calc
_refine_ls_wR_factor_all 0.0895
_refine_ls_wR_factor_gt 0.0830
_refine_ls_wR_factor_ref 0.0895
_reflns_number_gt 1131
_reflns_number_total 1454
_reflns_threshold_expression I>2\s(I)
_cod_data_source_file lh5321.cif
_cod_data_source_block I
_cod_database_code 2231613
_cod_database_fobs_code 2231613

loop_
_symmetry_equiv_pos_as_xyz
x,y,z
x+1/2,-y+1/2,-z
-x,y+1/2,-z+1/2
-x+1/2,-y,z+1/2

loop_
_atom_site_type_symbol
_atom_site_label
_atom_site_fract_x
_atom_site_fract_y
_atom_site_fract_z
_atom_site_U_iso_or_equiv
_atom_site_adp_type
_atom_site_occupancy
O O1 -0.0165(3) 0.80556(12) 0.89995(10) 0.0290 Uani 1.0000
C C2 0.1164(4) 0.75275(16) 0.85712(12) 0.0226 Uani 1.0000
O O3 0.0426(3) 0.68163(11) 0.79561(10) 0.0287 Uani 1.0000
C C4 0.1986(4) 0.60986(16) 0.74843(14) 0.0289 Uani 1.0000
C C5 0.3861(4) 0.67578(16) 0.71001(14) 0.0271 Uani 1.0000
O O6 0.3108(3) 0.73556(12) 0.63264(9) 0.0355 Uani 1.0000
C C7 0.4068(4) 0.84132(17) 0.63637(13) 0.0292 Uani 1.0000
O O8 0.4222(3) 0.86365(10) 0.73198(9) 0.0261 Uani 1.0000
C C9 0.4744(4) 0.76299(15) 0.77626(13) 0.0240 Uani 1.0000
C C10 0.3643(4) 0.76166(16) 0.86972(13) 0.0221 Uani 1.0000
O O11 0.4337(3) 0.66259(11) 0.91228(10) 0.0301 Uani 1.0000
C C12 0.4222(4) 0.86099(16) 0.92581(13) 0.0277 Uani 1.0000
C C13 0.2506(5) 0.92177(19) 0.59465(16) 0.0401 Uani 1.0000
C C14 0.6306(5) 0.8415(2) 0.59246(16) 0.0422 Uani 1.0000
C C15 0.0664(5) 0.55020(19) 0.67809(16) 0.0402 Uani 1.0000
H H41 0.2554 0.5572 0.7948 0.0338 Uiso 1.0000
H H51 0.5068 0.6260 0.6926 0.0337 Uiso 1.0000
H H91 0.6348 0.7543 0.7832 0.0290 Uiso 1.0000
H H121 0.5803 0.8627 0.9363 0.0432 Uiso 1.0000
H H122 0.3490 0.8570 0.9864 0.0426 Uiso 1.0000
H H123 0.3742 0.9272 0.8933 0.0431 Uiso 1.0000
H H131 0.3082 0.9961 0.6014 0.0583 Uiso 1.0000
H H132 0.2349 0.9048 0.5289 0.0582 Uiso 1.0000
H H133 0.1099 0.9171 0.6262 0.0586 Uiso 1.0000
H H141 0.6868 0.9161 0.5934 0.0627 Uiso 1.0000
H H142 0.7280 0.7929 0.6268 0.0622 Uiso 1.0000
H H143 0.6166 0.8179 0.5275 0.0623 Uiso 1.0000
H H153 0.1616 0.4999 0.6465 0.0610 Uiso 1.0000
H H152 -0.0508 0.5092 0.7077 0.0613 Uiso 1.0000
H H151 0.0062 0.6022 0.6340 0.0612 Uiso 1.0000
H H111 0.4361 0.6716 0.9708 0.0460 Uiso 1.0000

loop_
_atom_site_aniso_label
_atom_site_aniso_U_11
_atom_site_aniso_U_22
_atom_site_aniso_U_33
_atom_site_aniso_U_12
_atom_site_aniso_U_13
_atom_site_aniso_U_23
O1 0.0284(9) 0.0329(8) 0.0257(7) 0.0061(7) 0.0025(7) 0.0035(7)
C2 0.0264(11) 0.0224(10) 0.0191(8) 0.0006(10) 0.0006(9) 0.0049(9)
O3 0.0263(8) 0.0302(8) 0.0295(8) -0.0029(7) 0.0011(6) -0.0051(6)
C4 0.0344(13) 0.0224(10) 0.0299(11) 0.0027(9) 0.0008(10) -0.0023(9)
C5 0.0315(12) 0.0276(10) 0.0222(9) 0.0034(10) 0.0012(10) -0.0035(9)
O6 0.0500(11) 0.0332(8) 0.0234(7) -0.0145(8) -0.0068(7) 0.0026(7)
C7 0.0354(13) 0.0305(12) 0.0216(10) -0.0092(11) -0.0011(10) -0.0005(9)
O8 0.0326(8) 0.0250(7) 0.0208(7) -0.0002(7) 0.0006(6) 0.0007(6)
C9 0.0220(11) 0.0253(10) 0.0248(9) 0.0032(9) 0.0000(9) -0.0009(9)
C10 0.0246(11) 0.0198(10) 0.0220(9) 0.0042(9) -0.0017(9) 0.0009(8)
O11 0.0405(9) 0.0267(7) 0.0233(7) 0.0089(7) -0.0047(7) 0.0023(6)
C12 0.0300(12) 0.0288(11) 0.0243(10) 0.0005(10) -0.0028(10) -0.0022(9)
C13 0.0453(16) 0.0394(13) 0.0355(12) -0.0026(13) -0.0080(13) 0.0110(12)
C14 0.0470(16) 0.0480(14) 0.0316(11) -0.0057(14) 0.0137(12) -0.0004(12)
C15 0.0509(17) 0.0330(12) 0.0368(12) -0.0104(12) -0.0011(13) -0.0088(10)

loop_
_atom_type_symbol
_atom_type_scat_Cromer_Mann_a1
_atom_type_scat_Cromer_Mann_a2
_atom_type_scat_Cromer_Mann_a3
_atom_type_scat_Cromer_Mann_a4
_atom_type_scat_Cromer_Mann_b1
_atom_type_scat_Cromer_Mann_b2
_atom_type_scat_Cromer_Mann_b3
_atom_type_scat_Cromer_Mann_b4
_atom_type_scat_Cromer_Mann_c
_atom_type_scat_dispersion_real
_atom_type_scat_dispersion_imag
_atom_type_scat_source
C 2.3100 1.0200 1.5886 0.8650 20.8439 10.2075 0.5687 51.6512 0.2156 0.0033 0.0016 'International Tables Vol C 4.2.6.8 and 6.1.1.4'
H 0.4930 0.3229 0.1402 0.0408 10.5109 26.1257 3.1424 57.7998 0.0030 0.0000 0.0000 'International Tables Vol C 4.2.6.8 and 6.1.1.4'
O 3.0485 2.2868 1.5463 0.8670 13.2771 5.7011 0.3239 32.9089 0.2508 0.0106 0.0060 'International Tables Vol C 4.2.6.8 and 6.1.1.4'

loop_
_geom_angle_atom_site_label_1
_geom_angle_atom_site_label_2
_geom_angle_atom_site_label_3
_geom_angle
_geom_angle_publ_flag
O1 C2 O3 118.2(2) no
O1 C2 C10 124.18(18) no
O3 C2 C10 117.60(18) no
C2 O3 C4 119.38(17) no
O3 C4 C5 110.13(15) no
O3 C4 C15 105.41(19) no
C5 C4 C15 114.54(18) no
O3 C4 H41 107.1 no
C5 C4 H41 109.7 no
C15 C4 H41 109.6 no
C4 C5 O6 109.09(18) no
C4 C5 C9 113.83(17) no
O6 C5 C9 104.69(15) no
C4 C5 H51 109.2 no
O6 C5 H51 110.7 no
C9 C5 H51 109.3 no
C5 O6 C7 107.85(16) no
O6 C7 O8 103.85(15) no
O6 C7 C13 108.81(18) no
O8 C7 C13 108.23(18) no
O6 C7 C14 110.92(18) no
O8 C7 C14 110.89(19) no
C13 C7 C14 113.65(18) no
C7 O8 C9 106.95(14) no
C5 C9 O8 103.77(15) no
C5 C9 C10 113.70(17) no
O8 C9 C10 108.47(15) no
C5 C9 H91 109.6 no
O8 C9 H91 111.1 no
C10 C9 H91 110.1 no
C2 C10 C9 109.25(16) no
C2 C10 O11 106.55(17) no
C9 C10 O11 105.58(16) no
C2 C10 C12 110.78(18) no
C9 C10 C12 112.01(17) no
O11 C10 C12 112.40(15) no
C10 O11 H111 109.1 no
C10 C12 H121 109.5 no
C10 C12 H122 109.8 no
H121 C12 H122 107.8 no
C10 C12 H123 109.5 no
H121 C12 H123 110.5 no
H122 C12 H123 109.7 no
C7 C13 H131 110.0 no
C7 C13 H132 108.5 no
H131 C13 H132 109.2 no
C7 C13 H133 109.2 no
H131 C13 H133 108.7 no
H132 C13 H133 111.2 no
C7 C14 H141 108.2 no
C7 C14 H142 109.3 no
H141 C14 H142 110.5 no
C7 C14 H143 109.1 no
H141 C14 H143 108.4 no
H142 C14 H143 111.3 no
C4 C15 H153 108.4 no
C4 C15 H152 110.1 no
H153 C15 H152 108.9 no
C4 C15 H151 109.6 no
H153 C15 H151 109.1 no
H152 C15 H151 110.7 no

loop_
_geom_bond_atom_site_label_1
_geom_bond_atom_site_label_2
_geom_bond_distance
_geom_bond_publ_flag
O1 C2 1.214(2) no
C2 O3 1.334(2) no
C2 C10 1.530(3) no
O3 C4 1.472(3) no
C4 C5 1.512(3) no
C4 C15 1.501(3) no
C4 H41 1.000 no
C5 O6 1.426(2) no
C5 C9 1.543(3) no
C5 H51 0.992 no
O6 C7 1.428(3) no
C7 O8 1.429(2) no
C7 C13 1.505(3) no
C7 C14 1.512(3) no
O8 C9 1.433(2) no
C9 C10 1.525(3) no
C9 H91 0.992 no
C10 O11 1.433(2) no
C10 C12 1.514(3) no
O11 H111 0.864 no
C12 H121 0.979 no
C12 H122 0.995 no
C12 H123 0.987 no
C13 H131 0.985 no
C13 H132 0.989 no
C13 H133 0.978 no
C14 H141 0.979 no
C14 H142 0.982 no
C14 H143 0.997 no
C15 H153 0.967 no
C15 H152 0.977 no
C15 H151 0.980 no

loop_
_geom_hbond_atom_site_label_D
_geom_hbond_atom_site_label_H
_geom_hbond_atom_site_label_A
_geom_hbond_site_symmetry_A
_geom_hbond_distance_DH
_geom_hbond_distance_HA
_geom_hbond_distance_DA
_geom_hbond_angle_DHA
_geom_hbond_publ_flag
C13 H131 O11 3_656 0.99 2.59 3.536(3) 161 no
O11 H111 O1 2_567 0.86 1.93 2.793(3) 172 yes

loop_
_cod_related_entry_id
_cod_related_entry_database
_cod_related_entry_code
1 ChemSpider 30656955
